data_1553508
loop_
_publ_author_name
'Cordero, F. M.'
'Vurchio, C.'
'Faggi, C.'
'Brandi, A.'

_publ_section_title
;
 Configuration-guided reactions: the case of highly decorated
 spiro[cyclopropane-1,2&#x2032;(3&#x2032;H)-pyrrolo[1,2-b]isoxazole]
 derivatives en route to polyhydroxyindolizidines
;
_journal_issue 12
_journal_name_full 'Organic Chemistry Frontiers'
_journal_page_first 1651
_journal_paper_doi 10.1039/C6QO00410E
_journal_volume 3
_journal_year 2016
_chemical_absolute_configuration syn
_chemical_formula_moiety 'C17 H31 N O4'
_chemical_formula_sum 'C17 H31 N O4'
_chemical_formula_weight 313.43
_chemical_name_systematic
;
((3'R,3a'R,4'R,5'R)-4',5'-di-tert-butoxytetrahydro-3'H-spiro
[cyclopropane-1,2'-pyrrolo[1,2-b]isoxazol]-3'-yl)methanol
;
_space_group_crystal_system orthorhombic
_space_group_IT_number 19
_space_group_name_Hall 'P 2ac 2ab'
_space_group_name_H-M_alt 'P 21 21 21'
_atom_sites_solution_hydrogens geom
_audit_conform_dict_location ftp://ftp.iucr.org/pub/cif_core.dic
_audit_conform_dict_name cif_core.dic
_audit_conform_dict_version 2.4.3
_audit_creation_date
;
'Tue Oct 14 14:57:20 2014'
;
_audit_creation_method 'WinGX routine CIF_UPDATE'
_audit_update_record
;
2016-07-28 deposited with the CCDC.
2016-09-13 downloaded from the CCDC.
;
_cell_angle_alpha 90
_cell_angle_beta 90
_cell_angle_gamma 90
_cell_formula_units_Z 4
_cell_length_a 6.030(1)
_cell_length_b 16.334(1)
_cell_length_c 18.224(1)
_cell_measurement_reflns_used 4102
_cell_measurement_temperature 100(2)
_cell_measurement_theta_max 70.3780
_cell_measurement_theta_min 4.8380
_cell_measurement_wavelength 1.54184
_cell_volume 1795.0(3)
_computing_cell_refinement
;
CrysAlisPro, Agilent Technologies,
Version 1.171.36.28 (release 01-02-2013 CrysAlis171 .NET)
(compiled Feb  1 2013,16:14:44)
;
_computing_data_collection
;
CrysAlisPro, Agilent Technologies,
Version 1.171.36.28 (release 01-02-2013 CrysAlis171 .NET)
(compiled Feb  1 2013,16:14:44)
;
_computing_data_reduction
;
CrysAlisPro, Agilent Technologies,
Version 1.171.36.28 (release 01-02-2013 CrysAlis171 .NET)
(compiled Feb  1 2013,16:14:44)
;
_computing_molecular_graphics 'Ortep for Windows (Farrugia, 2012)'
_computing_publication_material 'WinGX publication routines (Farrugia, 2012)'
_computing_structure_refinement 'SHELXL-2014/6 (Sheldrick, 2014)'
_computing_structure_solution 'SIR2004 J.Appl.Cryst.38,381-388'
_diffrn_ambient_temperature 100(2)
_diffrn_detector_area_resol_mean 8.1241
_diffrn_measured_fraction_theta_full 0.9972
_diffrn_measured_fraction_theta_max 0.967
_diffrn_measurement_details
;
#__ type_ start__ end____ width___ exp.time_
  1 omega -116.00  -89.00   1.0000    2.5000
omega____ theta____ kappa____ phi______ frames
    -      -46.2824 -125.0000 -120.0000 27

#__ type_ start__ end____ width___ exp.time_
  2 omega   73.00  111.00   1.0000    2.5000
omega____ theta____ kappa____ phi______ frames
    -       46.2824  125.0000  -30.0000 38

#__ type_ start__ end____ width___ exp.time_
  3 omega  -22.00   31.00   1.0000    2.5000
omega____ theta____ kappa____ phi______ frames
    -       46.2824  -57.0000   60.0000 53

#__ type_ start__ end____ width___ exp.time_
  4 omega   36.00   70.00   1.0000    2.5000
omega____ theta____ kappa____ phi______ frames
    -       46.2824  -57.0000   60.0000 34

#__ type_ start__ end____ width___ exp.time_
  5 omega   65.00  166.00   1.0000    7.0000
omega____ theta____ kappa____ phi______ frames
    -       96.6919   15.0000 -120.0000 101

#__ type_ start__ end____ width___ exp.time_
  6 omega   35.00   72.00   1.0000    7.0000
omega____ theta____ kappa____ phi______ frames
    -       96.6919  -45.0000    0.0000 37

#__ type_ start__ end____ width___ exp.time_
  7 omega   44.00   72.00   1.0000    7.0000
omega____ theta____ kappa____ phi______ frames
    -       96.6919  -45.0000   90.0000 28

#__ type_ start__ end____ width___ exp.time_
  8 omega   18.00   76.00   1.0000    7.0000
omega____ theta____ kappa____ phi______ frames
    -       96.6919  -94.0000   30.0000 58

#__ type_ start__ end____ width___ exp.time_
  9 omega -117.00  -39.00   1.0000    2.5000
omega____ theta____ kappa____ phi______ frames
    -      -46.2824  -37.0000   90.0000 78

;
_diffrn_measurement_device 'four-circle diffractometer'
_diffrn_measurement_device_type 'Xcalibur, Onyx'
_diffrn_measurement_method '\w scans'
_diffrn_radiation_monochromator graphite
_diffrn_radiation_type CuK\a
_diffrn_radiation_wavelength 1.54178
_diffrn_reflns_av_R_equivalents 0.0237
_diffrn_reflns_av_unetI/netI 0.0306
_diffrn_reflns_Laue_measured_fraction_full 0.990
_diffrn_reflns_Laue_measured_fraction_max 0.967
_diffrn_reflns_limit_h_max 7
_diffrn_reflns_limit_h_min -3
_diffrn_reflns_limit_k_max 19
_diffrn_reflns_limit_k_min -19
_diffrn_reflns_limit_l_max 16
_diffrn_reflns_limit_l_min -21
_diffrn_reflns_number 5696
_diffrn_reflns_point_group_measured_fraction_full 0.864
_diffrn_reflns_point_group_measured_fraction_max 0.835
_diffrn_reflns_theta_full 67.679
_diffrn_reflns_theta_max 70.654
_diffrn_reflns_theta_min 4.853
_diffrn_source 'Enhance (Cu) X-ray Source'
_exptl_absorpt_coefficient_mu 0.655
_exptl_absorpt_correction_T_max 0.9805
_exptl_absorpt_correction_T_min 0.9552
_exptl_absorpt_correction_type multi-scan
_exptl_absorpt_process_details
;
CrysAlisPro, Agilent Technologies,
Version 1.171.36.28 (release 01-02-2013 CrysAlis171 .NET)
(compiled Feb  1 2013,16:14:44)
Empirical absorption correction using spherical harmonics,
 implemented in SCALE3 ABSPACK scaling algorithm.
;
_exptl_crystal_colour white
_exptl_crystal_density_diffrn 1.160
_exptl_crystal_density_method 'not measured'
_exptl_crystal_description prismatic
_exptl_crystal_F_000 688
_exptl_crystal_size_max 0.08
_exptl_crystal_size_mid 0.06
_exptl_crystal_size_min 0.03
_refine_diff_density_max 0.221
_refine_diff_density_min -0.184
_refine_diff_density_rms 0.042
_refine_ls_abs_structure_details
;
 Flack x determined using 813 quotients [(I+)-(I-)]/[(I+)+(I-)]
 (Parsons, Flack and Wagner, Acta Cryst. B69 (2013) 249-259).
;
_refine_ls_abs_structure_Flack 0.17(16)
_refine_ls_extinction_coef 0.0049(4)
_refine_ls_extinction_expression Fc^*^=kFc[1+0.001xFc^2^\l^3^/sin(2\q)]^-1/4^
_refine_ls_extinction_method SHELXL
_refine_ls_goodness_of_fit_ref 1.100
_refine_ls_hydrogen_treatment constr
_refine_ls_matrix_type full
_refine_ls_number_parameters 200
_refine_ls_number_reflns 2886
_refine_ls_number_restraints 0
_refine_ls_restrained_S_all 1.100
_refine_ls_R_factor_all 0.0410
_refine_ls_R_factor_gt 0.0333
_refine_ls_shift/su_max 0.000
_refine_ls_shift/su_mean 0.000
_refine_ls_structure_factor_coef Fsqd
_refine_ls_weighting_details 'w=1/[\s^2^(Fo^2^)+(0.0336P)^2^+0.7703P] where P=(Fo^2^+2Fc^2^)/3'
_refine_ls_weighting_scheme calc
_refine_ls_wR_factor_gt 0.0786
_refine_ls_wR_factor_ref 0.0921
_reflns_Friedel_coverage 0.483
_reflns_Friedel_fraction_full 0.688
_reflns_Friedel_fraction_max 0.651
_reflns_number_gt 2603
_reflns_number_total 2886
_reflns_threshold_expression 'I > 2\s(I)'
_cod_data_source_file c6qo00410e2.cif
_cod_data_source_block 1272
_cod_database_code 1553508
_shelx_space_group_comment
;
The symmetry employed for this shelxl refinement is uniquely defined
by the following loop, which should always be used as a source of
symmetry information in preference to the above space-group names.
They are only intended as comments.
;
_shelxl_version_number 2014/6

loop_
_space_group_symop_operation_xyz
'x, y, z'
'-x+1/2, -y, z+1/2'
'x+1/2, -y+1/2, -z'
'-x, y+1/2, -z+1/2'

loop_
_atom_site_label
_atom_site_type_symbol
_atom_site_fract_x
_atom_site_fract_y
_atom_site_fract_z
_atom_site_U_iso_or_equiv
_atom_site_adp_type
_atom_site_occupancy
_atom_site_site_symmetry_order
_atom_site_calc_flag
_atom_site_refinement_flags_posn
_atom_site_refinement_flags_adp
N1 N 1.0947(3) 0.75198(12) 0.33410(11) 0.0211(5) Uani 1 1 d . .
O1 O 1.0073(3) 0.67517(10) 0.30088(9) 0.0229(4) Uani 1 1 d . .
O2 O 0.3953(3) 0.67364(11) 0.43157(10) 0.0261(4) Uani 1 1 d . .
H2 H 0.3114 0.6821 0.3970 0.039 Uiso 1 1 calc R U
O3 O 0.8356(3) 0.79913(10) 0.19751(9) 0.0247(4) Uani 1 1 d . .
O4 O 0.9666(3) 0.94132(11) 0.34307(10) 0.0251(4) Uani 1 1 d . .
C1 C 0.8909(4) 0.79509(15) 0.36302(13) 0.0187(5) Uani 1 1 d . .
H1 H 0.9174 0.8125 0.4137 0.022 Uiso 1 1 calc R U
C2 C 0.7049(4) 0.73154(15) 0.36165(13) 0.0181(5) Uani 1 1 d . .
H2A H 0.6079 0.7429 0.3197 0.022 Uiso 1 1 calc R U
C3 C 0.8299(4) 0.65324(15) 0.34710(14) 0.0202(5) Uani 1 1 d . .
C4 C 1.1717(5) 0.80071(16) 0.27059(14) 0.0229(6) Uani 1 1 d . .
H4A H 1.2279 0.7649 0.2324 0.027 Uiso 1 1 calc R U
H4B H 1.2896 0.8375 0.2854 0.027 Uiso 1 1 calc R U
C5 C 0.9741(5) 0.84915(16) 0.24246(13) 0.0216(6) Uani 1 1 d . .
H5 H 1.0219 0.8984 0.2162 0.026 Uiso 1 1 calc R U
C6 C 0.8557(4) 0.87116(14) 0.31439(13) 0.0199(5) Uani 1 1 d . .
H6 H 0.6977 0.8820 0.3063 0.024 Uiso 1 1 calc R U
C7 C 0.7369(5) 0.57104(16) 0.33210(16) 0.0297(7) Uani 1 1 d . .
H7A H 0.8054 0.5387 0.2936 0.036 Uiso 1 1 calc R U
H7B H 0.5779 0.5640 0.3369 0.036 Uiso 1 1 calc R U
C8 C 0.8694(5) 0.58598(16) 0.40140(16) 0.0294(6) Uani 1 1 d . .
H8A H 0.7896 0.5881 0.4476 0.035 Uiso 1 1 calc R U
H8B H 1.0173 0.5628 0.4043 0.035 Uiso 1 1 calc R U
C9 C 0.5667(4) 0.73293(16) 0.43138(14) 0.0232(6) Uani 1 1 d . .
H9A H 0.6631 0.7233 0.4731 0.028 Uiso 1 1 calc R U
H9B H 0.5016 0.7869 0.4371 0.028 Uiso 1 1 calc R U
C10 C 0.8302(5) 1.00541(16) 0.37573(15) 0.0274(6) Uani 1 1 d . .
C11 C 0.6926(6) 0.97100(17) 0.43843(16) 0.0336(7) Uani 1 1 d . .
H11A H 0.6038 1.0138 0.4594 0.050 Uiso 1 1 calc R U
H11B H 0.5978 0.9284 0.4202 0.050 Uiso 1 1 calc R U
H11C H 0.7894 0.9490 0.4753 0.050 Uiso 1 1 calc R U
C12 C 1.0001(7) 1.06582(19) 0.40354(19) 0.0454(9) Uani 1 1 d . .
H12A H 0.9260 1.1111 0.4264 0.068 Uiso 1 1 calc R U
H12B H 1.0947 1.0394 0.4387 0.068 Uiso 1 1 calc R U
H12C H 1.0878 1.0853 0.3632 0.068 Uiso 1 1 calc R U
C13 C 0.6838(6) 1.04478(17) 0.31798(16) 0.0348(7) Uani 1 1 d . .
H13A H 0.5952 1.0868 0.3403 0.052 Uiso 1 1 calc R U
H13B H 0.7750 1.0685 0.2804 0.052 Uiso 1 1 calc R U
H13C H 0.5887 1.0040 0.2967 0.052 Uiso 1 1 calc R U
C14 C 0.7731(4) 0.83178(16) 0.12678(13) 0.0217(6) Uani 1 1 d . .
C15 C 0.6277(5) 0.76510(17) 0.09456(14) 0.0288(6) Uani 1 1 d . .
H15A H 0.5773 0.7815 0.0468 0.043 Uiso 1 1 calc R U
H15B H 0.7114 0.7153 0.0905 0.043 Uiso 1 1 calc R U
H15C H 0.5021 0.7563 0.1260 0.043 Uiso 1 1 calc R U
C16 C 0.9784(5) 0.84438(17) 0.07962(14) 0.0292(7) Uani 1 1 d . .
H16A H 0.9355 0.8661 0.0328 0.044 Uiso 1 1 calc R U
H16B H 1.0767 0.8821 0.1035 0.044 Uiso 1 1 calc R U
H16C H 1.0525 0.7929 0.0728 0.044 Uiso 1 1 calc R U
C17 C 0.6426(5) 0.91080(16) 0.13545(15) 0.0283(6) Uani 1 1 d . .
H17A H 0.6028 0.9314 0.0879 0.042 Uiso 1 1 calc R U
H17B H 0.5106 0.9003 0.1634 0.042 Uiso 1 1 calc R U
H17C H 0.7320 0.9506 0.1606 0.042 Uiso 1 1 calc R U

loop_
_atom_site_aniso_label
_atom_site_aniso_U_11
_atom_site_aniso_U_22
_atom_site_aniso_U_33
_atom_site_aniso_U_23
_atom_site_aniso_U_13
_atom_site_aniso_U_12
N1 0.0186(10) 0.0202(10) 0.0244(11) -0.0009(9) 0.0021(9) -0.0023(9)
O1 0.0243(9) 0.0183(8) 0.0261(9) -0.0038(8) 0.0048(8) -0.0011(8)
O2 0.0215(9) 0.0299(9) 0.0269(9) 0.0054(8) -0.0020(8) -0.0068(9)
O3 0.0382(11) 0.0192(8) 0.0167(8) 0.0011(7) -0.0070(9) -0.0036(9)
O4 0.0274(10) 0.0189(9) 0.0291(10) -0.0079(8) 0.0011(8) -0.0036(8)
C1 0.0181(12) 0.0206(12) 0.0173(12) -0.0014(10) -0.0011(10) 0.0007(11)
C2 0.0182(12) 0.0183(11) 0.0178(12) 0.0005(10) -0.0020(10) -0.0017(10)
C3 0.0185(12) 0.0198(12) 0.0224(13) 0.0015(11) -0.0023(11) 0.0000(11)
C4 0.0225(13) 0.0235(12) 0.0226(13) 0.0008(11) 0.0056(11) -0.0005(12)
C5 0.0278(14) 0.0188(11) 0.0180(12) 0.0006(10) -0.0003(11) -0.0041(11)
C6 0.0206(13) 0.0170(11) 0.0221(12) -0.0016(10) -0.0022(11) -0.0010(11)
C7 0.0318(15) 0.0189(13) 0.0385(16) -0.0009(12) -0.0004(14) -0.0025(12)
C8 0.0314(15) 0.0234(13) 0.0334(15) 0.0068(12) -0.0019(13) -0.0008(13)
C9 0.0201(13) 0.0267(13) 0.0229(13) 0.0003(11) -0.0001(11) -0.0050(12)
C10 0.0363(16) 0.0188(12) 0.0270(14) -0.0065(11) 0.0075(13) -0.0010(13)
C11 0.0486(19) 0.0242(13) 0.0281(15) -0.0030(12) 0.0120(15) 0.0002(14)
C12 0.058(2) 0.0306(15) 0.0474(18) -0.0176(15) 0.0100(18) -0.0127(17)
C13 0.0490(19) 0.0205(13) 0.0347(16) 0.0056(12) 0.0118(15) 0.0076(14)
C14 0.0293(14) 0.0197(12) 0.0160(12) 0.0009(10) -0.0021(11) 0.0046(12)
C15 0.0381(16) 0.0272(13) 0.0210(13) -0.0039(11) -0.0088(13) 0.0018(14)
C16 0.0359(16) 0.0309(14) 0.0207(13) 0.0010(12) 0.0036(13) 0.0053(14)
C17 0.0329(15) 0.0249(13) 0.0270(14) 0.0004(12) 0.0002(13) 0.0033(13)

loop_
_atom_type_symbol
_atom_type_description
_atom_type_scat_dispersion_real
_atom_type_scat_dispersion_imag
_atom_type_scat_source
C C 0.0181 0.0091 'International Tables Vol C Tables 4.2.6.8 and 6.1.1.4'
H H 0.0000 0.0000 'International Tables Vol C Tables 4.2.6.8 and 6.1.1.4'
N N 0.0311 0.0180 'International Tables Vol C Tables 4.2.6.8 and 6.1.1.4'
O O 0.0492 0.0322 'International Tables Vol C Tables 4.2.6.8 and 6.1.1.4'

loop_
_geom_angle_atom_site_label_1
_geom_angle_atom_site_label_2
_geom_angle_atom_site_label_3
_geom_angle
C4 N1 O1 104.25(18)
C4 N1 C1 106.10(19)
O1 N1 C1 104.27(17)
C3 O1 N1 103.89(17)
C9 O2 H2 109.5
C5 O3 C14 116.97(19)
C6 O4 C10 117.5(2)
N1 C1 C2 105.94(19)
N1 C1 C6 106.7(2)
C2 C1 C6 115.9(2)
N1 C1 H1 109.4
C2 C1 H1 109.4
C6 C1 H1 109.4
C3 C2 C9 115.7(2)
C3 C2 C1 102.2(2)
C9 C2 C1 112.2(2)
C3 C2 H2A 108.8
C9 C2 H2A 108.8
C1 C2 H2A 108.8
O1 C3 C7 114.1(2)
O1 C3 C8 117.5(2)
C7 C3 C8 61.11(18)
O1 C3 C2 105.62(19)
C7 C3 C2 127.7(2)
C8 C3 C2 125.8(2)
N1 C4 C5 107.3(2)
N1 C4 H4A 110.2
C5 C4 H4A 110.2
N1 C4 H4B 110.2
C5 C4 H4B 110.2
H4A C4 H4B 108.5
O3 C5 C4 110.8(2)
O3 C5 C6 110.6(2)
C4 C5 C6 101.45(19)
O3 C5 H5 111.2
C4 C5 H5 111.2
C6 C5 H5 111.2
O4 C6 C5 106.4(2)
O4 C6 C1 111.85(19)
C5 C6 C1 103.8(2)
O4 C6 H6 111.5
C5 C6 H6 111.5
C1 C6 H6 111.5
C3 C7 C8 60.00(17)
C3 C7 H7A 117.8
C8 C7 H7A 117.8
C3 C7 H7B 117.8
C8 C7 H7B 117.8
H7A C7 H7B 114.9
C3 C8 C7 58.89(17)
C3 C8 H8A 117.9
C7 C8 H8A 117.9
C3 C8 H8B 117.9
C7 C8 H8B 117.9
H8A C8 H8B 115.0
O2 C9 C2 113.1(2)
O2 C9 H9A 109.0
C2 C9 H9A 109.0
O2 C9 H9B 109.0
C2 C9 H9B 109.0
H9A C9 H9B 107.8
O4 C10 C12 102.9(2)
O4 C10 C13 110.5(2)
C12 C10 C13 110.5(3)
O4 C10 C11 110.4(2)
C12 C10 C11 111.1(2)
C13 C10 C11 111.2(3)
C10 C11 H11A 109.5
C10 C11 H11B 109.5
H11A C11 H11B 109.5
C10 C11 H11C 109.5
H11A C11 H11C 109.5
H11B C11 H11C 109.5
C10 C12 H12A 109.5
C10 C12 H12B 109.5
H12A C12 H12B 109.5
C10 C12 H12C 109.5
H12A C12 H12C 109.5
H12B C12 H12C 109.5
C10 C13 H13A 109.5
C10 C13 H13B 109.5
H13A C13 H13B 109.5
C10 C13 H13C 109.5
H13A C13 H13C 109.5
H13B C13 H13C 109.5
O3 C14 C15 103.4(2)
O3 C14 C16 110.0(2)
C15 C14 C16 110.4(2)
O3 C14 C17 110.8(2)
C15 C14 C17 110.5(2)
C16 C14 C17 111.4(2)
C14 C15 H15A 109.5
C14 C15 H15B 109.5
H15A C15 H15B 109.5
C14 C15 H15C 109.5
H15A C15 H15C 109.5
H15B C15 H15C 109.5
C14 C16 H16A 109.5
C14 C16 H16B 109.5
H16A C16 H16B 109.5
C14 C16 H16C 109.5
H16A C16 H16C 109.5
H16B C16 H16C 109.5
C14 C17 H17A 109.5
C14 C17 H17B 109.5
H17A C17 H17B 109.5
C14 C17 H17C 109.5
H17A C17 H17C 109.5
H17B C17 H17C 109.5

loop_
_geom_bond_atom_site_label_1
_geom_bond_atom_site_label_2
_geom_bond_distance
N1 C4 1.479(3)
N1 O1 1.490(3)
N1 C1 1.511(3)
O1 C3 1.408(3)
O2 C9 1.416(3)
O2 H2 0.8200
O3 C5 1.427(3)
O3 C14 1.445(3)
O4 C6 1.426(3)
O4 C10 1.458(3)
C1 C2 1.529(3)
C1 C6 1.541(3)
C1 H1 0.9800
C2 C3 1.508(3)
C2 C9 1.520(3)
C2 H2A 0.9800
C3 C7 1.481(3)
C3 C8 1.498(4)
C4 C5 1.520(4)
C4 H4A 0.9700
C4 H4B 0.9700
C5 C6 1.535(4)
C5 H5 0.9800
C6 H6 0.9800
C7 C8 1.514(4)
C7 H7A 0.9700
C7 H7B 0.9700
C8 H8A 0.9700
C8 H8B 0.9700
C9 H9A 0.9700
C9 H9B 0.9700
C10 C12 1.510(4)
C10 C13 1.517(4)
C10 C11 1.520(4)
C11 H11A 0.9600
C11 H11B 0.9600
C11 H11C 0.9600
C12 H12A 0.9600
C12 H12B 0.9600
C12 H12C 0.9600
C13 H13A 0.9600
C13 H13B 0.9600
C13 H13C 0.9600
C14 C15 1.517(4)
C14 C16 1.521(4)
C14 C17 1.520(4)
C15 H15A 0.9600
C15 H15B 0.9600
C15 H15C 0.9600
C16 H16A 0.9600
C16 H16B 0.9600
C16 H16C 0.9600
C17 H17A 0.9600
C17 H17B 0.9600
C17 H17C 0.9600
